data_7100825
loop_
_publ_author_name
'Nam Hur.'
'Jung Hoon Hong.'
'Wan Seop Kim.'
'Youngmee Kim.'
'Sung-Jin Kim.'
'Yong Bok Lee'
'Hyon Min Song.'

_publ_section_title
;
Growth of FePt nanocrystals by a single bimetallic
precursor [(CO)3Fe(?-dppm)(?-CO)PtCl2]
;
_journal_name_full 'Chemical Communications'
_journal_paper_doi 10.1039/b516831g
_journal_year 2006
_chemical_formula_sum 'C29 H22 Cl2 Fe O4 P2 Pt'
_chemical_formula_weight 818.27
_space_group_IT_number 14
_symmetry_cell_setting monoclinic
_symmetry_space_group_name_Hall '-P 2yn'
_symmetry_space_group_name_H-M 'P 1 21/n 1'
_cell_angle_alpha 90.00
_cell_angle_beta 102.1710(10)
_cell_angle_gamma 90.00
_cell_formula_units_Z 4
_cell_length_a 12.5348(7)
_cell_length_b 17.6624(10)
_cell_length_c 13.2114(8)
_cell_measurement_temperature 293(2)
_cell_volume 2859.2(3)
_diffrn_ambient_temperature 293(2)
_exptl_crystal_density_diffrn 1.901
_cod_depositor_comments
;
 Changing the _chemical_formula_sum data item value from
 'C31 H22 Fe O4 P2 Pt' to 'C29 H22 Cl2 Fe O4 P2 Pt'.

 Antanas Vaitkus,
 2017-01-15
;
_cod_original_sg_symbol_H-M 'P 21/n'
_cod_original_formula_sum 'C29 H22 C2 Fe O4 P2 Pt'
_cod_database_code 7100825

loop_
_symmetry_equiv_pos_as_xyz
'x, y, z'
'-x+1/2, y+1/2, -z+1/2'
'-x, -y, -z'
'x-1/2, -y-1/2, z-1/2'

loop_
_atom_site_label
_atom_site_type_symbol
_atom_site_fract_x
_atom_site_fract_y
_atom_site_fract_z
_atom_site_U_iso_or_equiv
_atom_site_adp_type
_atom_site_occupancy
_atom_site_symmetry_multiplicity
_atom_site_calc_flag
_atom_site_refinement_flags
_atom_site_disorder_assembly
_atom_site_disorder_group
Pt1 Pt 0.622760(17) 0.835814(12) -0.173837(17) 0.02994(8) Uani 1 1 d . . .
Fe1 Fe 0.48949(6) 0.83221(5) -0.04372(6) 0.03203(19) Uani 1 1 d . . .
Cl1 Cl 0.71333(12) 0.81094(8) -0.30898(10) 0.0435(4) Uani 1 1 d . . .
Cl2 Cl 0.47884(12) 0.88348(10) -0.30139(11) 0.0531(4) Uani 1 1 d . . .
P1 P 0.76556(11) 0.78263(8) -0.06782(11) 0.0287(3) Uani 1 1 d . . .
P2 P 0.60873(11) 0.77056(8) 0.08252(11) 0.0304(4) Uani 1 1 d . . .
O1 O 0.6372(3) 0.9647(2) -0.0288(3) 0.0538(12) Uani 1 1 d . . .
O2 O 0.3073(3) 0.9226(3) -0.1615(3) 0.0615(13) Uani 1 1 d . . .
O3 O 0.3604(3) 0.8575(3) 0.1128(3) 0.0635(14) Uani 1 1 d . . .
O4 O 0.4203(3) 0.6908(2) -0.1601(4) 0.0625(13) Uani 1 1 d . . .
C1 C 0.5915(4) 0.9091(3) -0.0470(4) 0.0356(14) Uani 1 1 d . . .
C2 C 0.3823(5) 0.8870(3) -0.1227(4) 0.0418(16) Uani 1 1 d . . .
C3 C 0.4120(4) 0.8476(3) 0.0540(5) 0.0420(15) Uani 1 1 d . . .
C4 C 0.4463(4) 0.7450(4) -0.1124(5) 0.0410(16) Uani 1 1 d . . .
C5 C 0.7489(4) 0.7785(3) 0.0673(4) 0.0303(13) Uani 1 1 d . . .
H5A H 0.7897 0.7355 0.1009 0.036 Uiso 1 1 calc R . .
H5B H 0.7807 0.8238 0.1029 0.036 Uiso 1 1 calc R . .
C11 C 0.8945(4) 0.8324(3) -0.0508(4) 0.0313(13) Uani 1 1 d . . .
C12 C 0.9800(4) 0.8176(3) 0.0334(4) 0.0384(15) Uani 1 1 d . . .
H12 H 0.9715 0.7801 0.0805 0.046 Uiso 1 1 calc R . .
C13 C 1.0756(5) 0.8569(3) 0.0478(4) 0.0437(16) Uani 1 1 d . . .
H13 H 1.1316 0.8456 0.1040 0.052 Uiso 1 1 calc R . .
C14 C 1.0900(5) 0.9129(3) -0.0197(5) 0.0449(16) Uani 1 1 d . . .
H14 H 1.1554 0.9395 -0.0091 0.054 Uiso 1 1 calc R . .
C15 C 1.0083(5) 0.9296(4) -0.1027(5) 0.0575(19) Uani 1 1 d . . .
H15 H 1.0175 0.9675 -0.1488 0.069 Uiso 1 1 calc R . .
C16 C 0.9115(5) 0.8892(3) -0.1171(5) 0.0464(16) Uani 1 1 d . . .
H16 H 0.8560 0.9008 -0.1737 0.056 Uiso 1 1 calc R . .
C21 C 0.7846(4) 0.6855(3) -0.1035(4) 0.0322(14) Uani 1 1 d . . .
C22 C 0.8804(5) 0.6468(3) -0.0661(5) 0.0465(16) Uani 1 1 d . . .
H22 H 0.9385 0.6715 -0.0235 0.056 Uiso 1 1 calc R . .
C23 C 0.8908(5) 0.5712(3) -0.0916(5) 0.0552(19) Uani 1 1 d . . .
H23 H 0.9549 0.5453 -0.0636 0.066 Uiso 1 1 calc R . .
C24 C 0.8089(5) 0.5344(3) -0.1566(5) 0.0523(18) Uani 1 1 d . . .
H24 H 0.8170 0.4842 -0.1744 0.063 Uiso 1 1 calc R . .
C25 C 0.7117(5) 0.5735(3) -0.1964(5) 0.0499(17) Uani 1 1 d . . .
H25 H 0.6549 0.5494 -0.2415 0.060 Uiso 1 1 calc R . .
C26 C 0.7006(5) 0.6487(3) -0.1683(4) 0.0368(14) Uani 1 1 d . . .
H26 H 0.6355 0.6742 -0.1937 0.044 Uiso 1 1 calc R . .
C31 C 0.6230(4) 0.8078(3) 0.2147(4) 0.0321(14) Uani 1 1 d . . .
C32 C 0.6189(4) 0.8856(3) 0.2288(5) 0.0414(16) Uani 1 1 d . . .
H32 H 0.6038 0.9176 0.1717 0.050 Uiso 1 1 calc R . .
C33 C 0.6374(4) 0.9152(4) 0.3273(5) 0.0468(16) Uani 1 1 d . . .
H33 H 0.6342 0.9673 0.3367 0.056 Uiso 1 1 calc R . .
C34 C 0.6605(5) 0.8683(4) 0.4115(5) 0.0466(17) Uani 1 1 d . . .
H34 H 0.6748 0.8887 0.4779 0.056 Uiso 1 1 calc R . .
C35 C 0.6625(4) 0.7915(4) 0.3985(5) 0.0452(16) Uani 1 1 d . . .
H35 H 0.6767 0.7600 0.4561 0.054 Uiso 1 1 calc R . .
C36 C 0.6433(4) 0.7604(3) 0.2996(4) 0.0398(15) Uani 1 1 d . . .
H36 H 0.6442 0.7082 0.2908 0.048 Uiso 1 1 calc R . .
C41 C 0.5789(4) 0.6713(3) 0.0947(4) 0.0300(13) Uani 1 1 d . . .
C42 C 0.6533(5) 0.6139(3) 0.1007(4) 0.0444(16) Uani 1 1 d . . .
H42 H 0.7247 0.6255 0.0969 0.053 Uiso 1 1 calc R . .
C43 C 0.6251(5) 0.5394(3) 0.1125(5) 0.0532(18) Uani 1 1 d . . .
H43 H 0.6766 0.5012 0.1142 0.064 Uiso 1 1 calc R . .
C44 C 0.5211(5) 0.5219(3) 0.1216(5) 0.0519(17) Uani 1 1 d . . .
H44 H 0.5016 0.4720 0.1310 0.062 Uiso 1 1 calc R . .
C45 C 0.4463(5) 0.5790(3) 0.1167(5) 0.0476(17) Uani 1 1 d . . .
H45 H 0.3753 0.5673 0.1219 0.057 Uiso 1 1 calc R . .
C46 C 0.4735(4) 0.6526(3) 0.1043(4) 0.0450(16) Uani 1 1 d . . .
H46 H 0.4216 0.6905 0.1023 0.054 Uiso 1 1 calc R . .

loop_
_atom_site_aniso_label
_atom_site_aniso_U_11
_atom_site_aniso_U_22
_atom_site_aniso_U_33
_atom_site_aniso_U_23
_atom_site_aniso_U_13
_atom_site_aniso_U_12
Pt1 0.03062(12) 0.03399(12) 0.02549(12) 0.00277(13) 0.00654(9) 0.00124(12)
Fe1 0.0285(4) 0.0363(5) 0.0321(5) 0.0018(4) 0.0082(4) 0.0030(4)
Cl1 0.0518(10) 0.0513(9) 0.0320(8) 0.0008(8) 0.0190(7) -0.0001(7)
Cl2 0.0474(10) 0.0740(11) 0.0364(9) 0.0142(9) 0.0054(8) 0.0180(9)
P1 0.0289(8) 0.0334(8) 0.0256(8) 0.0015(7) 0.0100(7) 0.0003(7)
P2 0.0288(8) 0.0347(9) 0.0294(8) 0.0025(8) 0.0103(7) 0.0006(7)
O1 0.066(3) 0.039(3) 0.059(3) -0.018(2) 0.020(2) -0.014(2)
O2 0.053(3) 0.078(3) 0.052(3) 0.004(3) 0.008(2) 0.022(3)
O3 0.049(3) 0.088(4) 0.063(3) 0.006(3) 0.033(2) 0.016(3)
O4 0.054(3) 0.055(3) 0.077(3) -0.019(3) 0.011(3) -0.010(2)
C1 0.040(4) 0.038(4) 0.024(3) -0.003(3) -0.003(3) 0.006(3)
C2 0.046(4) 0.048(4) 0.036(4) -0.002(3) 0.018(3) 0.000(3)
C3 0.033(3) 0.044(4) 0.050(4) 0.011(4) 0.011(3) 0.010(3)
C4 0.022(3) 0.052(4) 0.048(4) 0.007(4) 0.008(3) 0.002(3)
C5 0.027(3) 0.035(3) 0.028(3) 0.002(3) 0.004(3) -0.005(3)
C11 0.033(3) 0.038(3) 0.027(3) -0.002(3) 0.014(3) 0.001(3)
C12 0.031(3) 0.052(4) 0.032(3) 0.005(3) 0.008(3) -0.003(3)
C13 0.036(4) 0.056(4) 0.038(4) -0.001(3) 0.007(3) -0.002(3)
C14 0.035(4) 0.048(4) 0.051(4) -0.007(4) 0.010(3) -0.008(3)
C15 0.052(4) 0.061(4) 0.062(5) 0.014(4) 0.017(4) -0.020(4)
C16 0.038(4) 0.056(4) 0.042(4) 0.003(4) 0.001(3) -0.004(3)
C21 0.038(4) 0.037(4) 0.027(3) 0.008(3) 0.017(3) 0.003(3)
C22 0.038(4) 0.046(4) 0.055(4) 0.003(4) 0.008(3) 0.001(3)
C23 0.046(4) 0.039(4) 0.079(5) 0.006(4) 0.011(4) 0.008(3)
C24 0.065(5) 0.029(4) 0.070(5) 0.000(4) 0.030(4) -0.003(4)
C25 0.048(4) 0.043(4) 0.060(5) 0.008(4) 0.013(4) -0.011(3)
C26 0.034(3) 0.039(4) 0.039(4) 0.008(3) 0.012(3) 0.000(3)
C31 0.028(3) 0.045(4) 0.027(3) 0.004(3) 0.011(3) -0.002(3)
C32 0.051(4) 0.044(4) 0.033(4) 0.003(3) 0.018(3) -0.005(3)
C33 0.045(4) 0.044(4) 0.049(4) -0.016(4) 0.003(3) -0.004(3)
C34 0.044(4) 0.068(5) 0.030(4) -0.010(4) 0.013(3) -0.004(3)
C35 0.043(4) 0.061(5) 0.034(4) 0.008(4) 0.014(3) 0.001(3)
C36 0.045(4) 0.042(4) 0.033(4) 0.006(3) 0.012(3) 0.010(3)
C41 0.030(3) 0.027(3) 0.034(3) 0.002(3) 0.009(3) 0.003(3)
C42 0.042(4) 0.048(4) 0.045(4) 0.001(4) 0.013(3) -0.003(3)
C43 0.054(4) 0.034(4) 0.070(5) -0.003(4) 0.009(4) 0.011(3)
C44 0.063(5) 0.033(4) 0.063(5) 0.006(4) 0.021(4) -0.005(3)
C45 0.041(4) 0.042(4) 0.065(5) 0.007(4) 0.022(3) -0.009(3)
C46 0.038(4) 0.037(4) 0.063(4) 0.008(4) 0.018(3) 0.005(3)

loop_
_geom_bond_atom_site_label_1
_geom_bond_atom_site_label_2
_geom_bond_distance
_geom_bond_site_symmetry_2
_geom_bond_publ_flag
Pt1 C1 2.217(5) . ?
Pt1 P1 2.2340(14) . ?
Pt1 Cl2 2.3496(15) . ?
Pt1 Cl1 2.3504(13) . ?
Pt1 Fe1 2.6383(7) . ?
Fe1 C3 1.792(6) . ?
Fe1 C2 1.800(6) . ?
Fe1 C4 1.812(7) . ?
Fe1 C1 1.872(6) . ?
Fe1 P2 2.2693(16) . ?
P1 C21 1.809(5) . ?
P1 C11 1.812(5) . ?
P1 C5 1.842(5) . ?
P2 C41 1.807(5) . ?
P2 C5 1.816(5) . ?
P2 C31 1.839(5) . ?
O1 C1 1.137(6) . ?
O2 C2 1.157(6) . ?
O3 C3 1.124(6) . ?
O4 C4 1.154(6) . ?
C11 C16 1.378(7) . ?
C11 C12 1.397(7) . ?
C12 C13 1.364(7) . ?
C13 C14 1.369(7) . ?
C14 C15 1.366(8) . ?
C15 C16 1.385(7) . ?
C21 C26 1.372(7) . ?
C21 C22 1.380(7) . ?
C22 C23 1.391(7) . ?
C23 C24 1.357(8) . ?
C24 C25 1.402(8) . ?
C25 C26 1.393(7) . ?
C31 C36 1.380(7) . ?
C31 C32 1.389(8) . ?
C32 C33 1.377(7) . ?
C33 C34 1.368(8) . ?
C34 C35 1.368(8) . ?
C35 C36 1.391(7) . ?
C41 C42 1.367(7) . ?
C41 C46 1.394(6) . ?
C42 C43 1.380(7) . ?
C43 C44 1.370(7) . ?
C44 C45 1.370(7) . ?
C45 C46 1.362(7) . ?
